data_7110957
loop_
_publ_author_name
'Pickaert, Guillaume'
'Douce, Laurent'
'Ziessel, Raymond'
'Cesario, Mich\`ele'

_publ_section_title
;
 Synthesis and coordinative properties of a hybrid
 bis(diphenylphosphino)methane--terpyridine
;
_journal_issue 13
_journal_name_full 'Chemical Communications'
_journal_page_first 1125
_journal_paper_doi 10.1039/b002586k
_journal_year 2000
_chemical_compound_source 'chemical synthesis'
_chemical_formula_moiety 'Pd(C40 N3 P2 H30)'
_chemical_formula_sum 'C80 H60 N6 P4 Pd'
_chemical_formula_weight 1335.62
_chemical_name_common 'Bis(diphenylphosphino)methane-terpyridyl Pd complex'
_chemical_name_systematic 'Bis(diphenylphosphino)methane-terpyridyl Pd(II) complex'
_space_group_IT_number 14
_symmetry_cell_setting monoclinic
_symmetry_space_group_name_Hall '-P 2yn'
_symmetry_space_group_name_H-M 'P 1 21/n 1'
_atom_sites_solution_hydrogens geom
_atom_sites_solution_primary direct
_atom_sites_solution_secondary difmap
_audit_creation_method SHELXL
_cell_angle_alpha 90.00
_cell_angle_beta 98.54(4)
_cell_angle_gamma 90.00
_cell_formula_units_Z 2
_cell_length_a 11.477(4)
_cell_length_b 25.327(9)
_cell_length_c 11.595(5)
_cell_measurement_temperature 293(2)
_cell_volume 3333(2)
_computing_cell_refinement 'HKL package (Otwinovski & Minor, 1997)'
_computing_data_collection 'Nonius Kappa-CCD Software'
_computing_data_reduction 'HKL package'
_computing_molecular_graphics OrtepII
_computing_structure_refinement 'SHELXL-93 (Sheldrick, 1993)'
_computing_structure_solution 'SHELXS-86 (Sheldrick, 1990)'
_diffrn_ambient_temperature 293(2)
_diffrn_measurement_device 'Nonius kappaCCD diffractometer'
_diffrn_measurement_method 'area-detector scans'
_diffrn_radiation_monochromator graphite
_diffrn_radiation_source 'fine-focus sealed tube'
_diffrn_radiation_type MoK\a
_diffrn_radiation_wavelength 0.71073
_diffrn_reflns_av_R_equivalents 0.0690
_diffrn_reflns_av_sigmaI/netI 0.1129
_diffrn_reflns_limit_h_max 12
_diffrn_reflns_limit_h_min -14
_diffrn_reflns_limit_k_max 32
_diffrn_reflns_limit_k_min -32
_diffrn_reflns_limit_l_max 14
_diffrn_reflns_limit_l_min -14
_diffrn_reflns_number 27387
_diffrn_reflns_theta_max 26.76
_diffrn_reflns_theta_min 1.95
_exptl_absorpt_coefficient_mu 0.425
_exptl_absorpt_correction_type none
_exptl_crystal_colour yellow
_exptl_crystal_density_diffrn 1.331
_exptl_crystal_density_meas ?
_exptl_crystal_description prismatic
_exptl_crystal_F_000 1376
_exptl_crystal_size_max 0.2
_exptl_crystal_size_mid 0.075
_exptl_crystal_size_min 0.050
_refine_diff_density_max 0.486
_refine_diff_density_min -0.535
_refine_diff_density_rms 0.071
_refine_ls_extinction_method none
_refine_ls_goodness_of_fit_all 1.068
_refine_ls_goodness_of_fit_ref 1.161
_refine_ls_hydrogen_treatment constr
_refine_ls_matrix_type full
_refine_ls_number_parameters 412
_refine_ls_number_reflns 6768
_refine_ls_number_restraints 0
_refine_ls_restrained_S_all 1.070
_refine_ls_restrained_S_obs 1.161
_refine_ls_R_factor_all 0.1328
_refine_ls_R_factor_gt 0.0705
_refine_ls_shift/esd_mean 0.000
_refine_ls_shift/su_max 0.000
_refine_ls_structure_factor_coef Fsqd
_refine_ls_weighting_details 'w=1/[\s^2^(Fo^2^)+(0.0297P)^2^+4.2395P] where P=(Fo^2^+2Fc^2^)/3'
_refine_ls_weighting_scheme calc
_refine_ls_wR_factor_all 0.1423
_refine_ls_wR_factor_ref 0.1194
_reflns_number_gt 4185
_reflns_number_total 6772
_reflns_threshold_expression >2sigma(I)
_cod_data_source_file b002586ksup1.cif
_cod_data_source_block ComplexPd
_cod_depositor_comments
;
The following automatic conversions were performed:

'_exptl_crystal_density_meas' value 'not measured' was changed to '?'
- the value is perceived as not measured.

Automatic conversion script
Id: cif_fix_values 3008 2015-01-20 13:52:24Z robertas 

The following automatic conversions were performed:

'_refine_ls_weighting_scheme' value 'calc
w=1/[\s^2^(Fo^2^)+(0.0297P)^2^+4.2395P] where P=(Fo^2^+2Fc^2^)/3' was
changed to 'calc'. New tag '_refine_ls_weighting_details' was
created. The value of the new tag was set to
'w=1/[\s^2^(Fo^2^)+(0.0297P)^2^+4.2395P] where P=(Fo^2^+2Fc^2^)/3'.

Automatic conversion script
Id: cif_fix_values 3143 2015-03-26 13:38:13Z robertas 
;
_cod_original_cell_volume 3333.1(22)
_cod_original_sg_symbol_H-M P21/n
_cod_original_formula_sum 'Pd C80 N6 P4 H60 '
_cod_database_code 7110957

loop_
_symmetry_equiv_pos_as_xyz
'x, y, z'
'-x+1/2, y+1/2, -z+1/2'
'-x, -y, -z'
'x-1/2, -y-1/2, z-1/2'

loop_
_atom_site_aniso_label
_atom_site_aniso_U_11
_atom_site_aniso_U_22
_atom_site_aniso_U_33
_atom_site_aniso_U_23
_atom_site_aniso_U_13
_atom_site_aniso_U_12
Pd 0.0348(3) 0.0439(3) 0.0297(3) -0.0020(3) 0.0031(2) -0.0023(3)
C1A 0.043(3) 0.045(3) 0.025(2) -0.001(2) 0.005(2) -0.006(2)
C2A 0.039(3) 0.044(3) 0.033(2) 0.004(2) 0.003(2) 0.001(2)
C3A 0.045(3) 0.051(3) 0.039(3) 0.002(2) 0.002(2) -0.002(2)
C4A 0.042(3) 0.050(3) 0.057(3) 0.007(3) 0.009(2) -0.001(3)
N5A 0.046(3) 0.047(3) 0.062(3) 0.004(2) 0.007(2) -0.007(2)
C6A 0.046(3) 0.041(3) 0.054(3) 0.004(2) -0.001(2) 0.001(2)
C7A 0.043(3) 0.053(3) 0.042(3) 0.000(2) 0.005(2) 0.000(3)
C8A 0.052(3) 0.051(3) 0.068(4) 0.015(3) 0.021(3) 0.006(3)
N9A 0.085(4) 0.104(4) 0.050(3) 0.013(3) 0.024(3) -0.014(3)
C10A 0.111(6) 0.115(6) 0.063(4) 0.010(4) 0.026(4) -0.006(5)
C11A 0.100(6) 0.095(6) 0.101(6) 0.034(5) 0.063(5) 0.020(5)
C12A 0.087(5) 0.075(5) 0.126(6) 0.022(5) 0.064(5) 0.004(4)
C13A 0.062(4) 0.063(4) 0.101(5) 0.004(4) 0.033(4) -0.004(3)
C14A 0.054(4) 0.039(3) 0.066(4) -0.004(3) -0.012(3) 0.001(3)
N15A 0.083(4) 0.080(4) 0.067(3) -0.022(3) 0.005(3) -0.016(3)
C16A 0.115(6) 0.080(5) 0.072(4) -0.021(4) 0.004(4) 0.000(5)
C17A 0.096(6) 0.058(4) 0.101(6) -0.024(4) -0.036(5) -0.001(4)
C18A 0.074(5) 0.052(4) 0.129(6) -0.014(4) -0.018(5) -0.006(4)
C19A 0.059(4) 0.048(4) 0.101(5) -0.008(3) -0.003(3) -0.006(3)
P1 0.0400(7) 0.0462(8) 0.0302(6) -0.0017(5) 0.0043(5) -0.0028(6)
C11 0.051(3) 0.053(3) 0.029(2) 0.001(2) -0.002(2) -0.010(3)
C12 0.051(4) 0.096(5) 0.040(3) 0.006(3) 0.001(2) 0.011(3)
C13 0.058(4) 0.122(6) 0.060(4) 0.011(4) -0.001(3) 0.019(4)
C14 0.079(5) 0.085(5) 0.048(3) 0.016(3) -0.012(3) 0.000(4)
C15 0.087(5) 0.081(5) 0.037(3) 0.004(3) 0.008(3) -0.004(4)
C16 0.058(3) 0.065(4) 0.035(3) 0.004(3) 0.002(2) -0.004(3)
C11' 0.048(3) 0.049(3) 0.040(3) 0.004(2) 0.014(2) -0.001(2)
C12' 0.077(4) 0.053(4) 0.046(3) -0.005(3) 0.008(3) -0.005(3)
C13' 0.112(6) 0.047(4) 0.067(4) -0.013(3) 0.029(4) -0.009(4)
C14' 0.099(6) 0.063(5) 0.097(5) -0.007(4) 0.041(4) 0.016(4)
C15' 0.078(5) 0.066(4) 0.092(5) 0.007(4) 0.019(4) 0.017(4)
C16' 0.070(4) 0.054(4) 0.058(3) -0.002(3) 0.010(3) 0.007(3)
P2 0.0367(7) 0.0463(8) 0.0287(6) -0.0008(5) 0.0025(5) 0.0002(6)
C21 0.045(3) 0.049(3) 0.026(2) -0.001(2) -0.003(2) 0.002(2)
C22 0.054(4) 0.056(4) 0.054(3) -0.003(3) -0.002(3) 0.001(3)
C23 0.063(4) 0.069(4) 0.095(5) 0.004(4) -0.026(4) 0.018(3)
C24 0.098(6) 0.070(5) 0.060(4) 0.008(3) -0.030(4) 0.005(4)
C25 0.104(6) 0.070(4) 0.044(3) 0.009(3) -0.002(3) 0.002(4)
C26 0.069(4) 0.059(4) 0.042(3) 0.003(3) 0.002(3) 0.006(3)
C21' 0.038(3) 0.047(3) 0.036(2) 0.003(2) 0.007(2) 0.003(2)
C22' 0.051(3) 0.058(3) 0.042(3) 0.000(3) 0.001(2) 0.004(3)
C23' 0.069(4) 0.060(4) 0.048(3) -0.008(3) 0.007(3) 0.009(3)
C24' 0.063(4) 0.063(4) 0.069(4) -0.001(3) 0.016(3) 0.020(3)
C25' 0.056(4) 0.078(4) 0.061(4) -0.002(3) -0.001(3) 0.021(3)
C26' 0.051(3) 0.060(4) 0.049(3) -0.006(3) 0.006(2) 0.009(3)

loop_
_atom_site_label
_atom_site_type_symbol
_atom_site_fract_x
_atom_site_fract_y
_atom_site_fract_z
_atom_site_U_iso_or_equiv
_atom_site_thermal_displace_type
_atom_site_occupancy
_atom_site_calc_flag
_atom_site_refinement_flags
Pd Pd 0.0000 0.0000 0.0000 0.0363(2) Uani 1 d S
C1A C 0.1982(4) 0.0778(2) -0.0097(3) 0.0380(11) Uani 1 d .
C2A C 0.2896(4) 0.1154(2) -0.0168(4) 0.0389(11) Uani 1 d .
C3A C 0.3478(4) 0.1182(2) -0.1146(4) 0.0454(12) Uani 1 d .
H3A H 0.3265(4) 0.0950(2) -0.1763(4) 0.054 Uiso 1 calc R
C4A C 0.4357(4) 0.1546(2) -0.1215(4) 0.0495(13) Uani 1 d .
N5A N 0.4757(4) 0.1882(2) -0.0337(4) 0.0518(11) Uani 1 d .
C6A C 0.4218(4) 0.1854(2) 0.0613(4) 0.0476(13) Uani 1 d .
C7A C 0.3305(4) 0.1512(2) 0.0721(4) 0.0460(12) Uani 1 d .
H7A H 0.2954(4) 0.1519(2) 0.1394(4) 0.055 Uiso 1 calc R
C8A C 0.4903(5) 0.1591(2) -0.2303(5) 0.0557(14) Uani 1 d .
N9A N 0.4307(5) 0.1367(2) -0.3247(4) 0.078(2) Uani 1 d .
C10A C 0.4753(7) 0.1426(3) -0.4249(6) 0.095(2) Uani 1 d .
H10A H 0.4361(7) 0.1262(3) -0.4913(6) 0.114 Uiso 1 calc R
C11A C 0.5734(7) 0.1709(3) -0.4354(7) 0.094(2) Uani 1 d .
H11A H 0.5983(7) 0.1747(3) -0.5077(7) 0.113 Uiso 1 calc R
C12A C 0.6347(7) 0.1934(3) -0.3392(8) 0.091(2) Uani 1 d .
H12A H 0.7025(7) 0.2128(3) -0.3437(8) 0.109 Uiso 1 calc R
C13A C 0.5932(5) 0.1865(2) -0.2331(6) 0.073(2) Uani 1 d .
H13A H 0.6348(5) 0.2003(2) -0.1648(6) 0.088 Uiso 1 calc R
C14A C 0.4684(5) 0.2218(2) 0.1602(5) 0.0550(14) Uani 1 d .
N15A N 0.4053(5) 0.2255(2) 0.2467(4) 0.0771(15) Uani 1 d .
C16A C 0.4489(7) 0.2573(3) 0.3368(6) 0.090(2) Uani 1 d .
H16A H 0.4055(7) 0.2602(3) 0.3982(6) 0.108 Uiso 1 calc R
C17A C 0.5504(7) 0.2852(3) 0.3450(7) 0.090(2) Uani 1 d .
H17A H 0.5757(7) 0.3063(3) 0.4094(7) 0.108 Uiso 1 calc R
C18A C 0.6141(7) 0.2810(3) 0.2551(7) 0.088(2) Uani 1 d .
H18A H 0.6846(7) 0.2994(3) 0.2573(7) 0.106 Uiso 1 calc R
C19A C 0.5729(5) 0.2491(2) 0.1600(6) 0.071(2) Uani 1 d .
H19A H 0.6148(5) 0.2462(2) 0.0975(6) 0.085 Uiso 1 calc R
P1 P 0.11699(11) 0.06368(5) 0.10359(10) 0.0389(3) Uani 1 d .
C11 C 0.2122(4) 0.0410(2) 0.2345(4) 0.0452(12) Uani 1 d .
C12 C 0.3244(5) 0.0241(2) 0.2273(4) 0.063(2) Uani 1 d .
H12 H 0.3550(5) 0.0288(2) 0.1580(4) 0.076 Uiso 1 calc R
C13 C 0.3934(5) 0.0000(3) 0.3213(5) 0.081(2) Uani 1 d .
H13 H 0.4693(5) -0.0114(3) 0.3150(5) 0.097 Uiso 1 calc R
C14 C 0.3484(6) -0.0069(3) 0.4238(5) 0.073(2) Uani 1 d .
H14 H 0.3934(6) -0.0232(3) 0.4872(5) 0.088 Uiso 1 calc R
C15 C 0.2367(6) 0.0103(2) 0.4318(4) 0.068(2) Uani 1 d .
H15 H 0.2067(6) 0.0063(2) 0.5015(4) 0.082 Uiso 1 calc R
C16 C 0.1689(5) 0.0334(2) 0.3381(4) 0.0532(14) Uani 1 d .
H16 H 0.0926(5) 0.0442(2) 0.3444(4) 0.064 Uiso 1 calc R
C11' C 0.0350(4) 0.1190(2) 0.1519(4) 0.0450(12) Uani 1 d .
C12' C 0.0752(5) 0.1506(2) 0.2474(4) 0.0590(15) Uani 1 d .
H12' H 0.1498(5) 0.1451(2) 0.2892(4) 0.071 Uiso 1 calc R
C13' C 0.0032(7) 0.1908(2) 0.2810(5) 0.074(2) Uani 1 d .
H13' H 0.0294(7) 0.2110(2) 0.3468(5) 0.089 Uiso 1 calc R
C14' C -0.1045(7) 0.2006(3) 0.2183(6) 0.084(2) Uani 1 d .
H14' H -0.1510(7) 0.2278(3) 0.2402(6) 0.101 Uiso 1 calc R
C15' C -0.1447(6) 0.1699(3) 0.1217(6) 0.078(2) Uani 1 d .
H15' H -0.2182(6) 0.1766(3) 0.0786(6) 0.094 Uiso 1 calc R
C16' C -0.0756(5) 0.1291(2) 0.0890(5) 0.0605(15) Uani 1 d .
H16' H -0.1034(5) 0.1085(2) 0.0245(5) 0.073 Uiso 1 calc R
P2 P 0.12738(10) 0.03468(5) -0.11753(9) 0.0375(3) Uani 1 d .
C21 C 0.0598(4) 0.0691(2) -0.2481(3) 0.0409(11) Uani 1 d .
C22 C -0.0568(5) 0.0843(2) -0.2553(4) 0.0557(14) Uani 1 d .
H22 H -0.0989(5) 0.0751(2) -0.1957(4) 0.067 Uiso 1 calc R
C23 C -0.1121(6) 0.1130(3) -0.3493(6) 0.079(2) Uani 1 d .
H23 H -0.1908(6) 0.1226(3) -0.3528(6) 0.095 Uiso 1 calc R
C24 C -0.0505(7) 0.1273(3) -0.4374(5) 0.080(2) Uani 1 d .
H24 H -0.0874(7) 0.1468(3) -0.5004(5) 0.096 Uiso 1 calc R
C25 C 0.0639(6) 0.1130(2) -0.4324(5) 0.074(2) Uani 1 d .
H25 H 0.1056(6) 0.1228(2) -0.4919(5) 0.089 Uiso 1 calc R
C26 C 0.1193(5) 0.0836(2) -0.3383(4) 0.0574(14) Uani 1 d .
H26 H 0.1975(5) 0.0737(2) -0.3362(4) 0.069 Uiso 1 calc R
C21' C 0.2288(4) -0.0125(2) -0.1680(4) 0.0403(12) Uani 1 d .
C22' C 0.2005(5) -0.0398(2) -0.2724(4) 0.0506(13) Uani 1 d .
H22' H 0.1312(5) -0.0319(2) -0.3217(4) 0.061 Uiso 1 calc R
C23' C 0.2743(5) -0.0782(2) -0.3035(4) 0.0595(15) Uani 1 d .
H23' H 0.2554(5) -0.0955(2) -0.3745(4) 0.071 Uiso 1 calc R
C24' C 0.3757(5) -0.0914(2) -0.2307(5) 0.064(2) Uani 1 d .
H24' H 0.4251(5) -0.1177(2) -0.2517(5) 0.077 Uiso 1 calc R
C25' C 0.4034(5) -0.0653(2) -0.1263(5) 0.066(2) Uani 1 d .
H25' H 0.4717(5) -0.0741(2) -0.0764(5) 0.079 Uiso 1 calc R
C26' C 0.3313(4) -0.0263(2) -0.0948(4) 0.0534(14) Uani 1 d .
H26' H 0.3512(4) -0.0089(2) -0.0239(4) 0.064 Uiso 1 calc R

loop_
_atom_type_symbol
_atom_type_description
_atom_type_scat_dispersion_real
_atom_type_scat_dispersion_imag
_atom_type_scat_source
C C 0.0033 0.0016 'International Tables Vol C Tables 4.2.6.8 and 6.1.1.4'
N N 0.0061 0.0033 'International Tables Vol C Tables 4.2.6.8 and 6.1.1.4'
O O 0.0106 0.0060 'International Tables Vol C Tables 4.2.6.8 and 6.1.1.4'
H H 0.0000 0.0000 'International Tables Vol C Tables 4.2.6.8 and 6.1.1.4'
P P 0.1023 0.0942 'International Tables Vol C Tables 4.2.6.8 and 6.1.1.4'
Pd Pd -0.9988 1.0072 'International Tables Vol C Tables 4.2.6.8 and 6.1.1.4'

loop_
_geom_angle_atom_site_label_1
_geom_angle_atom_site_label_2
_geom_angle_atom_site_label_3
_geom_angle
_geom_angle_site_symmetry_1
_geom_angle_site_symmetry_3
P2 Pd P2 180.0 3 .
P2 Pd P1 70.91(5) 3 3
P2 Pd P1 109.09(5) . 3
P2 Pd P1 109.09(5) 3 .
P2 Pd P1 70.91(5) . .
P1 Pd P1 180.0 3 .
C2A C1A P1 130.9(3) . .
C2A C1A P2 129.5(3) . .
P1 C1A P2 99.5(2) . .
C7A C2A C3A 114.5(4) . .
C7A C2A C1A 123.9(4) . .
C3A C2A C1A 121.6(4) . .
C4A C3A C2A 121.5(5) . .
N5A C4A C3A 123.1(5) . .
N5A C4A C8A 116.7(5) . .
C3A C4A C8A 120.2(5) . .
C6A N5A C4A 116.0(4) . .
N5A C6A C7A 123.8(5) . .
N5A C6A C14A 116.0(5) . .
C7A C6A C14A 120.3(5) . .
C6A C7A C2A 121.1(5) . .
N9A C8A C13A 122.4(5) . .
N9A C8A C4A 115.7(5) . .
C13A C8A C4A 121.9(6) . .
C8A N9A C10A 116.6(6) . .
N9A C10A C11A 124.4(7) . .
C10A C11A C12A 119.0(7) . .
C11A C12A C13A 118.1(7) . .
C8A C13A C12A 119.4(7) . .
N15A C14A C19A 122.4(5) . .
N15A C14A C6A 116.6(5) . .
C19A C14A C6A 121.0(6) . .
C14A N15A C16A 116.4(6) . .
C17A C16A N15A 125.4(7) . .
C16A C17A C18A 117.4(7) . .
C17A C18A C19A 119.5(7) . .
C14A C19A C18A 118.8(7) . .
C1A P1 C11' 115.4(2) . .
C1A P1 C11 111.5(2) . .
C11' P1 C11 105.0(2) . .
C1A P1 Pd 94.9(2) . .
C11' P1 Pd 114.1(2) . .
C11 P1 Pd 116.2(2) . .
C1A P1 P2 40.37(15) . .
C11' P1 P2 127.0(2) . .
C11 P1 P2 127.0(2) . .
Pd P1 P2 54.50(4) . .
C12 C11 C16 118.2(4) . .
C12 C11 P1 119.9(4) . .
C16 C11 P1 121.2(4) . .
C11 C12 C13 121.3(5) . .
C14 C13 C12 119.3(6) . .
C13 C14 C15 119.6(5) . .
C14 C15 C16 120.6(5) . .
C15 C16 C11 120.9(5) . .
C12' C11' C16' 118.8(5) . .
C12' C11' P1 124.3(4) . .
C16' C11' P1 117.0(4) . .
C11' C12' C13' 120.0(5) . .
C14' C13' C12' 120.7(6) . .
C13' C14' C15' 119.8(6) . .
C14' C15' C16' 120.2(6) . .
C15' C16' C11' 120.5(5) . .
C1A P2 C21 112.9(2) . .
C1A P2 C21' 112.5(2) . .
C21 P2 C21' 105.1(2) . .
C1A P2 Pd 94.72(15) . .
C21 P2 Pd 116.3(2) . .
C21' P2 Pd 115.4(2) . .
C1A P2 P1 40.15(15) . .
C21 P2 P1 126.2(2) . .
C21' P2 P1 127.30(15) . .
Pd P2 P1 54.58(4) . .
C26 C21 C22 117.6(4) . .
C26 C21 P2 124.1(4) . .
C22 C21 P2 118.2(4) . .
C21 C22 C23 121.3(6) . .
C24 C23 C22 119.9(6) . .
C25 C24 C23 120.0(6) . .
C24 C25 C26 120.2(6) . .
C21 C26 C25 121.1(6) . .
C26' C21' C22' 118.3(4) . .
C26' C21' P2 119.5(4) . .
C22' C21' P2 121.8(3) . .
C23' C22' C21' 120.5(5) . .
C24' C23' C22' 120.7(5) . .
C23' C24' C25' 119.1(5) . .
C26' C25' C24' 120.8(5) . .
C25' C26' C21' 120.5(5) . .

loop_
_geom_bond_atom_site_label_1
_geom_bond_atom_site_label_2
_geom_bond_distance
_geom_bond_site_symmetry_2
Pd P2 2.3146(15) 3
Pd P2 2.3146(15) .
Pd P1 2.3168(14) 3
Pd P1 2.3169(14) .
C1A C2A 1.429(6) .
C1A P1 1.756(4) .
C1A P2 1.764(4) .
C2A C7A 1.400(6) .
C2A C3A 1.401(6) .
C3A C4A 1.377(7) .
C4A N5A 1.354(6) .
C4A C8A 1.494(7) .
N5A C6A 1.343(6) .
C6A C7A 1.380(7) .
C6A C14A 1.505(7) .
C8A N9A 1.330(7) .
C8A C13A 1.373(7) .
N9A C10A 1.345(7) .
C10A C11A 1.355(10) .
C11A C12A 1.353(10) .
C12A C13A 1.394(8) .
C14A N15A 1.325(7) .
C14A C19A 1.386(8) .
N15A C16A 1.356(8) .
C16A C17A 1.353(9) .
C17A C18A 1.363(10) .
C18A C19A 1.392(8) .
P1 C11' 1.822(5) .
P1 C11 1.826(5) .
P1 P2 2.687(2) .
C11 C12 1.372(7) .
C11 C16 1.380(6) .
C12 C13 1.390(7) .
C13 C14 1.376(8) .
C14 C15 1.370(8) .
C15 C16 1.371(7) .
C11' C12' 1.389(7) .
C11' C16' 1.391(7) .
C12' C13' 1.402(8) .
C13' C14' 1.360(9) .
C14' C15' 1.386(9) .
C15' C16' 1.388(8) .
P2 C21 1.818(4) .
P2 C21' 1.823(5) .
C21 C26 1.381(7) .
C21 C22 1.384(7) .
C22 C23 1.383(7) .
C23 C24 1.374(9) .
C24 C25 1.356(9) .
C25 C26 1.393(7) .
C21' C26' 1.389(6) .
C21' C22' 1.391(6) .
C22' C23' 1.373(7) .
C23' C24' 1.374(7) .
C24' C25' 1.375(7) .
C25' C26' 1.372(7) .
